data_7720732
loop_
_publ_author_name
'Kuzderov&#xe1;, Gabriela'
'Gyepes, R&#xf3;bert'
'Li&#x161;ka, Alan'
'Havl&#xed;&#x10d;kov&#xe1;, Jana'
'Vilkov&#xe1;, M&#xe1;ria'
'&#x17d;il&#xe1;kov&#xe1;, Simona'
'Kello, Martin'
'Pag&#xe1;&#x10d;, Tom&#xe1;&#x161;'
'Olejn&#xed;kov&#xe1;, Petra'
'Petrovov&#xe1;, Eva'
'Bala&#x17e;ov&#xe1;, &#x13d;udmila'
'Matajov&#xe1;, Henrieta'
'Ko&#x17e;urkov&#xe1;, M&#xe1;ria'
'Sabolov&#xe1;, Danica'
'Rendo&#x161;ov&#xe1;, Michaela'
'Vargov&#xe1;, Zuzana'

_publ_section_title
;
 Integrating experimental and theoretical approaches to unveil
 structure-bioactivity relationships in silver(I) <i>N</i>-substituted
 glycine complexes.
;
_journal_issue 18
_journal_name_full 'Dalton transactions (Cambridge, England : 2003)'
_journal_page_first 7062
_journal_page_last 7094
_journal_paper_doi 10.1039/d5dt03032c
_journal_volume 55
_journal_year 2026
_chemical_formula_moiety 'C10 H22 Ag3 N5 O13'
_chemical_formula_sum 'C10 H22 Ag3 N5 O13'
_chemical_formula_weight 743.93
_space_group_crystal_system orthorhombic
_space_group_IT_number 18
_space_group_name_Hall 'P 2 2ab'
_space_group_name_H-M_alt 'P 21 21 2'
_atom_sites_solution_hydrogens geom
_atom_sites_solution_primary direct
_audit_creation_method SHELXL-2019/3
_audit_update_record
;
2025-07-16 deposited with the CCDC.	2026-03-13 downloaded from the CCDC.
;
_cell_angle_alpha 90
_cell_angle_beta 90
_cell_angle_gamma 90
_cell_formula_units_Z 4
_cell_length_a 15.7832(8)
_cell_length_b 23.2072(12)
_cell_length_c 5.6320(2)
_cell_measurement_reflns_used 9912
_cell_measurement_temperature 120(2)
_cell_measurement_theta_max 28.2822
_cell_measurement_theta_min 3.1218
_cell_volume 2062.91(17)
_computing_structure_refinement 'SHELXL-2019/2 (Sheldrick, 2019)'
_computing_structure_solution 'SHELXT 2018/2 (Sheldrick, 2018)'
_diffrn_ambient_temperature 120(2)
_diffrn_measured_fraction_theta_full 0.999
_diffrn_measured_fraction_theta_max 0.999
_diffrn_measurement_device 'Bruker D8 Venture'
_diffrn_measurement_device_type 'Kappa goniometer'
_diffrn_radiation_monochromator 'multilayer mirror'
_diffrn_radiation_type MoK\a
_diffrn_radiation_wavelength 0.71073
_diffrn_reflns_av_R_equivalents 0.0401
_diffrn_reflns_av_unetI/netI 0.0194
_diffrn_reflns_Laue_measured_fraction_full 0.999
_diffrn_reflns_Laue_measured_fraction_max 0.999
_diffrn_reflns_limit_h_max 21
_diffrn_reflns_limit_h_min -21
_diffrn_reflns_limit_k_max 30
_diffrn_reflns_limit_k_min -30
_diffrn_reflns_limit_l_max 7
_diffrn_reflns_limit_l_min -7
_diffrn_reflns_number 47613
_diffrn_reflns_point_group_measured_fraction_full 0.999
_diffrn_reflns_point_group_measured_fraction_max 0.999
_diffrn_reflns_theta_full 25.242
_diffrn_reflns_theta_max 28.297
_diffrn_reflns_theta_min 2.581
_exptl_absorpt_coefficient_mu 2.895
_exptl_absorpt_correction_T_max 0.73
_exptl_absorpt_correction_T_min 0.57
_exptl_absorpt_correction_type multi-scan
_exptl_absorpt_process_details
;
Krause, L., Herbst-Irmer, R., Sheldrick, G. M., Stalke, D. (2015).
"Comparison of silver and molybdenum microfocus X-ray sources for
single-crystal structure determination"
J. Appl. Cryst. 48, 3-10.
doi:10.1107/S1600576714022985
;
_exptl_crystal_colour 'translucent colourless'
_exptl_crystal_density_diffrn 2.395
_exptl_crystal_description plate
_exptl_crystal_F_000 1448
_exptl_crystal_size_max 0.270
_exptl_crystal_size_mid 0.178
_exptl_crystal_size_min 0.116
_refine_diff_density_max 0.638
_refine_diff_density_min -0.513
_refine_diff_density_rms 0.074
_refine_ls_abs_structure_details
;
 Flack x determined using 2141 quotients [(I+)-(I-)]/[(I+)+(I-)]
 (Parsons, Flack and Wagner, Acta Cryst. B69 (2013) 249-259).
;
_refine_ls_abs_structure_Flack -0.027(9)
_refine_ls_extinction_method none
_refine_ls_goodness_of_fit_ref 1.068
_refine_ls_hydrogen_treatment constr
_refine_ls_matrix_type full
_refine_ls_number_parameters 286
_refine_ls_number_reflns 5135
_refine_ls_number_restraints 0
_refine_ls_restrained_S_all 1.068
_refine_ls_R_factor_all 0.0157
_refine_ls_R_factor_gt 0.0154
_refine_ls_shift/su_max 0.003
_refine_ls_shift/su_mean 0.000
_refine_ls_structure_factor_coef Fsqd
_refine_ls_weighting_details 'w=1/[\s^2^(Fo^2^)+(0.0184P)^2^+0.8117P] where P=(Fo^2^+2Fc^2^)/3'
_refine_ls_weighting_scheme calc
_refine_ls_wR_factor_gt 0.0374
_refine_ls_wR_factor_ref 0.0375
_reflns_Friedel_coverage 0.733
_reflns_Friedel_fraction_full 1.000
_reflns_Friedel_fraction_max 1.000
_reflns_number_gt 5074
_reflns_number_total 5135
_reflns_threshold_expression 'I > 2\s(I)'
_cod_data_source_file d5dt03032c2.cif
_cod_data_source_block agbetain
_cod_depositor_comments
;
The following automatic conversions were performed:

data item '_exptl_absorpt_correction_type' value 'Multi-Scan' was
changed to 'multi-scan' in accordance with the
/home/data/users/saulius/crontab/automatic-downloads/rss-feeds/RSC/lib/dictionaries/cif_core.dic
dictionary named 'cif_core.dic' version 2.4.2 last updated on
2011-04-26.

Automatic conversion script
Id: cif_fix_values 8170 2020-07-09 18:12:32Z antanas 

 Adding full bibliography for 7720732--7720734.cif.
;
_cod_database_code 7720732
_shelx_shelxl_version_number 2019/3
_shelx_space_group_comment
;
The symmetry employed for this shelxl refinement is uniquely defined
by the following loop, which should always be used as a source of
symmetry information in preference to the above space-group names.
They are only intended as comments.
;
_shelx_estimated_absorpt_t_min 0.509
_shelx_estimated_absorpt_t_max 0.730

loop_
_space_group_symop_operation_xyz
'x, y, z'
'-x, -y, z'
'-x+1/2, y+1/2, -z'
'x+1/2, -y+1/2, -z'

loop_
_atom_site_label
_atom_site_type_symbol
_atom_site_fract_x
_atom_site_fract_y
_atom_site_fract_z
_atom_site_U_iso_or_equiv
_atom_site_adp_type
_atom_site_occupancy
_atom_site_site_symmetry_order
_atom_site_calc_flag
_atom_site_refinement_flags_posn
_atom_site_refinement_flags_adp
_atom_site_refinement_flags_occupancy
_atom_site_disorder_assembly
_atom_site_disorder_group
Ag1 Ag 0.59434(2) 0.50614(2) 0.60844(4) 0.01629(5) Uani 1 1 d . . . . .
Ag2 Ag 0.53651(2) 0.55751(2) 0.17462(4) 0.01624(5) Uani 1 1 d . . . . .
Ag3 Ag 0.76679(2) 0.65406(2) 0.87252(4) 0.01888(6) Uani 1 1 d . . . . .
O1 O 0.48930(15) 0.62483(9) 0.4178(4) 0.0183(4) Uani 1 1 d . . . . .
O2 O 0.51199(13) 0.57811(9) 0.7602(3) 0.0130(4) Uani 1 1 d . . . . .
C1 C 0.49644(17) 0.62265(12) 0.6379(5) 0.0113(5) Uani 1 1 d . . . . .
C2 C 0.48615(19) 0.67682(12) 0.7853(5) 0.0128(6) Uani 1 1 d . . . . .
H2A H 0.437491 0.671162 0.893783 0.015 Uiso 1 1 calc R U . . .
H2B H 0.537378 0.681337 0.885057 0.015 Uiso 1 1 calc R U . . .
N1 N 0.47248(15) 0.73214(10) 0.6514(4) 0.0118(4) Uani 1 1 d . . . . .
C3 C 0.5464(2) 0.74551(14) 0.4934(5) 0.0167(6) Uani 1 1 d . . . . .
H3A H 0.538096 0.783331 0.419494 0.025 Uiso 1 1 calc R U . . .
H3B H 0.550833 0.716002 0.369520 0.025 Uiso 1 1 calc R U . . .
H3C H 0.598533 0.745948 0.587800 0.025 Uiso 1 1 calc R U . . .
C4 C 0.39188(19) 0.73005(13) 0.5094(6) 0.0175(6) Uani 1 1 d . . . . .
H4A H 0.379636 0.768419 0.445343 0.026 Uiso 1 1 calc R U . . .
H4B H 0.345106 0.717740 0.611984 0.026 Uiso 1 1 calc R U . . .
H4C H 0.398354 0.702626 0.378328 0.026 Uiso 1 1 calc R U . . .
C5 C 0.4644(2) 0.77985(12) 0.8319(5) 0.0170(6) Uani 1 1 d . . . . .
H5A H 0.516639 0.782329 0.925291 0.025 Uiso 1 1 calc R U . . .
H5B H 0.416560 0.771677 0.937762 0.025 Uiso 1 1 calc R U . . .
H5C H 0.454628 0.816515 0.750080 0.025 Uiso 1 1 calc R U . . .
O3 O 0.68597(13) 0.46454(10) 0.3706(4) 0.0178(4) Uani 1 1 d . . . . .
O4 O 0.62070(13) 0.48331(9) 0.0268(4) 0.0132(4) Uani 1 1 d . . . . .
C6 C 0.68249(17) 0.46712(12) 0.1512(5) 0.0123(5) Uani 1 1 d . . . . .
C7 C 0.75977(18) 0.44835(13) 0.0051(5) 0.0130(5) Uani 1 1 d . . . . .
H7A H 0.745057 0.412399 -0.080067 0.016 Uiso 1 1 calc R U . . .
H7B H 0.770927 0.478268 -0.116280 0.016 Uiso 1 1 calc R U . . .
N2 N 0.84025(14) 0.43814(10) 0.1413(4) 0.0120(4) Uani 1 1 d . . . . .
C8 C 0.8322(2) 0.38878(13) 0.3117(6) 0.0174(6) Uani 1 1 d . . . . .
H8A H 0.887034 0.381790 0.388234 0.026 Uiso 1 1 calc R U . . .
H8B H 0.814544 0.354136 0.225479 0.026 Uiso 1 1 calc R U . . .
H8C H 0.789841 0.398178 0.432875 0.026 Uiso 1 1 calc R U . . .
C9 C 0.8669(2) 0.49184(14) 0.2721(5) 0.0177(6) Uani 1 1 d . . . . .
H9A H 0.824849 0.500928 0.394560 0.027 Uiso 1 1 calc R U . . .
H9B H 0.870896 0.524022 0.159968 0.027 Uiso 1 1 calc R U . . .
H9C H 0.922176 0.485475 0.346676 0.027 Uiso 1 1 calc R U . . .
C10 C 0.90825(19) 0.42418(14) -0.0363(6) 0.0182(6) Uani 1 1 d . . . . .
H10A H 0.961785 0.417158 0.046975 0.027 Uiso 1 1 calc R U . . .
H10B H 0.915168 0.456629 -0.145953 0.027 Uiso 1 1 calc R U . . .
H10C H 0.892162 0.389649 -0.125720 0.027 Uiso 1 1 calc R U . . .
N3 N 0.71663(16) 0.62047(12) 0.3688(5) 0.0198(5) Uani 1 1 d . . . . .
O5 O 0.68869(16) 0.59906(11) 0.1782(4) 0.0268(5) Uani 1 1 d . . . . .
O6 O 0.68193(16) 0.60769(12) 0.5620(4) 0.0267(6) Uani 1 1 d . . . . .
O7 O 0.77820(15) 0.65368(11) 0.3633(5) 0.0275(5) Uani 1 1 d . . . . .
N4 N 0.92031(16) 0.59757(10) 0.6752(4) 0.0143(5) Uani 1 1 d . . . . .
O8 O 0.86837(17) 0.56058(11) 0.7417(4) 0.0280(6) Uani 1 1 d . . . . .
O9 O 0.91689(15) 0.64742(9) 0.7645(4) 0.0211(5) Uani 1 1 d . . . . .
O10 O 0.97442(15) 0.58641(12) 0.5234(4) 0.0270(5) Uani 1 1 d . . . . .
N5 N 0.71524(17) 0.76975(12) 1.0630(5) 0.0181(5) Uani 1 1 d . . . . .
O11 O 0.66319(17) 0.73038(12) 1.0251(5) 0.0337(6) Uani 1 1 d . . . . .
O12 O 0.78458(16) 0.76828(14) 0.9592(5) 0.0344(7) Uani 1 1 d . . . . .
O13 O 0.6976(2) 0.80955(11) 1.2031(5) 0.0343(6) Uani 1 1 d . . . . .

loop_
_atom_site_aniso_label
_atom_site_aniso_U_11
_atom_site_aniso_U_22
_atom_site_aniso_U_33
_atom_site_aniso_U_23
_atom_site_aniso_U_13
_atom_site_aniso_U_12
Ag1 0.02043(11) 0.01819(11) 0.01025(9) 0.00115(8) 0.00502(8) 0.00685(9)
Ag2 0.02118(11) 0.01757(10) 0.00996(10) -0.00418(8) -0.00156(8) 0.00601(9)
Ag3 0.01906(11) 0.02197(12) 0.01560(11) -0.00374(9) 0.00299(9) -0.00037(9)
O1 0.0298(12) 0.0164(10) 0.0087(9) -0.0025(8) -0.0013(9) 0.0072(9)
O2 0.0173(10) 0.0110(9) 0.0107(9) 0.0015(7) 0.0018(8) 0.0007(8)
C1 0.0104(11) 0.0121(12) 0.0115(12) -0.0013(11) 0.0005(11) 0.0012(10)
C2 0.0203(15) 0.0097(13) 0.0084(12) 0.0008(10) -0.0004(10) 0.0024(10)
N1 0.0138(11) 0.0103(10) 0.0114(11) -0.0004(9) 0.0002(10) 0.0012(9)
C3 0.0175(14) 0.0194(15) 0.0131(13) 0.0009(11) 0.0059(12) -0.0025(12)
C4 0.0180(15) 0.0179(15) 0.0165(14) -0.0010(12) -0.0032(12) 0.0048(12)
C5 0.0234(14) 0.0126(12) 0.0150(13) -0.0046(11) 0.0008(13) 0.0018(11)
O3 0.0178(10) 0.0272(11) 0.0085(9) 0.0001(9) 0.0028(8) 0.0082(9)
O4 0.0110(9) 0.0170(10) 0.0115(9) -0.0013(8) -0.0002(7) 0.0025(8)
C6 0.0125(12) 0.0112(12) 0.0133(13) -0.0009(11) 0.0006(11) -0.0003(10)
C7 0.0105(12) 0.0195(14) 0.0090(12) -0.0032(11) -0.0019(10) 0.0023(11)
N2 0.0108(10) 0.0148(11) 0.0105(11) -0.0017(10) 0.0001(9) 0.0010(9)
C8 0.0199(14) 0.0158(14) 0.0164(14) 0.0019(12) -0.0015(12) 0.0028(11)
C9 0.0180(14) 0.0170(14) 0.0181(14) -0.0047(12) -0.0043(11) -0.0019(12)
C10 0.0125(14) 0.0231(15) 0.0191(14) -0.0015(12) 0.0043(12) 0.0026(12)
N3 0.0181(12) 0.0213(13) 0.0199(13) -0.0005(11) -0.0008(11) -0.0060(10)
O5 0.0305(13) 0.0336(13) 0.0161(11) -0.0065(10) 0.0009(10) -0.0149(11)
O6 0.0265(13) 0.0385(15) 0.0150(11) -0.0032(10) 0.0061(9) -0.0129(11)
O7 0.0220(12) 0.0322(13) 0.0285(13) 0.0057(11) -0.0050(10) -0.0173(10)
N4 0.0178(12) 0.0150(11) 0.0101(10) -0.0009(10) -0.0046(10) 0.0017(9)
O8 0.0422(15) 0.0206(12) 0.0210(11) -0.0004(10) 0.0047(10) -0.0134(11)
O9 0.0279(12) 0.0133(10) 0.0222(11) -0.0063(9) -0.0035(10) 0.0001(9)
O10 0.0162(11) 0.0408(15) 0.0241(12) -0.0101(11) 0.0049(9) 0.0041(11)
N5 0.0183(13) 0.0222(13) 0.0138(12) 0.0037(10) -0.0014(10) 0.0060(10)
O11 0.0301(14) 0.0408(16) 0.0303(14) -0.0014(12) -0.0073(12) -0.0082(12)
O12 0.0187(12) 0.0605(19) 0.0238(12) 0.0066(13) 0.0070(10) 0.0067(12)
O13 0.0570(18) 0.0230(12) 0.0230(13) -0.0018(10) 0.0048(13) 0.0141(13)

loop_
_atom_type_symbol
_atom_type_description
_atom_type_scat_dispersion_real
_atom_type_scat_dispersion_imag
_atom_type_scat_source
C C 0.0033 0.0016 'International Tables Vol C Tables 4.2.6.8 and 6.1.1.4'
H H 0.0000 0.0000 'International Tables Vol C Tables 4.2.6.8 and 6.1.1.4'
Ag Ag -0.8971 1.1015 'International Tables Vol C Tables 4.2.6.8 and 6.1.1.4'
N N 0.0061 0.0033 'International Tables Vol C Tables 4.2.6.8 and 6.1.1.4'
O O 0.0106 0.0060 'International Tables Vol C Tables 4.2.6.8 and 6.1.1.4'

loop_
_geom_angle_atom_site_label_1
_geom_angle_atom_site_label_2
_geom_angle_atom_site_label_3
_geom_angle
_geom_angle_site_symmetry_1
_geom_angle_site_symmetry_3
_geom_angle_publ_flag
O3 Ag1 O2 157.76(8) . . ?
O3 Ag1 O4 112.32(7) . 1_556 ?
O2 Ag1 O4 83.96(7) . 1_556 ?
O3 Ag1 Ag2 82.68(6) . . ?
O2 Ag1 Ag2 80.43(5) . . ?
O4 Ag1 Ag2 164.39(5) 1_556 . ?
O3 Ag1 Ag1 127.88(6) . 2_665 ?
O2 Ag1 Ag1 60.19(5) . 2_665 ?
O4 Ag1 Ag1 98.54(5) 1_556 2_665 ?
Ag2 Ag1 Ag1 73.904(7) . 2_665 ?
O1 Ag2 O4 159.68(8) . . ?
O1 Ag2 O2 113.94(7) . 1_554 ?
O4 Ag2 O2 83.81(7) . 1_554 ?
O1 Ag2 O5 92.56(8) . . ?
O4 Ag2 O5 75.45(8) . . ?
O2 Ag2 O5 94.73(7) 1_554 . ?
O1 Ag2 Ag1 82.70(6) . . ?
O4 Ag2 Ag1 79.38(5) . . ?
O2 Ag2 Ag1 163.18(5) 1_554 . ?
O5 Ag2 Ag1 81.54(6) . . ?
O1 Ag2 Ag2 121.07(6) . 2_665 ?
O4 Ag2 Ag2 63.09(5) . 2_665 ?
O2 Ag2 Ag2 96.80(5) 1_554 2_665 ?
O5 Ag2 Ag2 135.23(6) . 2_665 ?
Ag1 Ag2 Ag2 75.198(7) . 2_665 ?
O9 Ag3 O6 108.87(8) . . ?
O9 Ag3 O5 128.49(8) . 1_556 ?
O6 Ag3 O5 89.87(7) . 1_556 ?
O9 Ag3 O11 138.12(8) . . ?
O6 Ag3 O11 101.20(9) . . ?
O5 Ag3 O11 78.75(9) 1_556 . ?
C1 O1 Ag2 123.93(19) . . ?
C1 O2 Ag1 120.25(17) . . ?
C1 O2 Ag2 135.97(18) . 1_556 ?
Ag1 O2 Ag2 97.24(7) . 1_556 ?
O1 C1 O2 126.3(3) . . ?
O1 C1 C2 120.1(2) . . ?
O2 C1 C2 113.6(2) . . ?
N1 C2 C1 116.6(2) . . ?
N1 C2 H2A 108.1 . . ?
C1 C2 H2A 108.1 . . ?
N1 C2 H2B 108.1 . . ?
C1 C2 H2B 108.1 . . ?
H2A C2 H2B 107.3 . . ?
C3 N1 C4 110.4(2) . . ?
C3 N1 C2 111.3(2) . . ?
C4 N1 C2 111.1(2) . . ?
C3 N1 C5 108.3(2) . . ?
C4 N1 C5 108.1(2) . . ?
C2 N1 C5 107.5(2) . . ?
N1 C3 H3A 109.5 . . ?
N1 C3 H3B 109.5 . . ?
H3A C3 H3B 109.5 . . ?
N1 C3 H3C 109.5 . . ?
H3A C3 H3C 109.5 . . ?
H3B C3 H3C 109.5 . . ?
N1 C4 H4A 109.5 . . ?
N1 C4 H4B 109.5 . . ?
H4A C4 H4B 109.5 . . ?
N1 C4 H4C 109.5 . . ?
H4A C4 H4C 109.5 . . ?
H4B C4 H4C 109.5 . . ?
N1 C5 H5A 109.5 . . ?
N1 C5 H5B 109.5 . . ?
H5A C5 H5B 109.5 . . ?
N1 C5 H5C 109.5 . . ?
H5A C5 H5C 109.5 . . ?
H5B C5 H5C 109.5 . . ?
C6 O3 Ag1 123.95(19) . . ?
C6 O4 Ag2 117.62(18) . . ?
C6 O4 Ag1 137.03(18) . 1_554 ?
Ag2 O4 Ag1 94.99(7) . 1_554 ?
O3 C6 O4 127.2(3) . . ?
O3 C6 C7 119.1(3) . . ?
O4 C6 C7 113.7(2) . . ?
N2 C7 C6 116.3(2) . . ?
N2 C7 H7A 108.2 . . ?
C6 C7 H7A 108.2 . . ?
N2 C7 H7B 108.2 . . ?
C6 C7 H7B 108.2 . . ?
H7A C7 H7B 107.4 . . ?
C8 N2 C10 108.8(2) . . ?
C8 N2 C7 112.1(2) . . ?
C10 N2 C7 107.3(2) . . ?
C8 N2 C9 110.0(2) . . ?
C10 N2 C9 107.7(2) . . ?
C7 N2 C9 110.8(2) . . ?
N2 C8 H8A 109.5 . . ?
N2 C8 H8B 109.5 . . ?
H8A C8 H8B 109.5 . . ?
N2 C8 H8C 109.5 . . ?
H8A C8 H8C 109.5 . . ?
H8B C8 H8C 109.5 . . ?
N2 C9 H9A 109.5 . . ?
N2 C9 H9B 109.5 . . ?
H9A C9 H9B 109.5 . . ?
N2 C9 H9C 109.5 . . ?
H9A C9 H9C 109.5 . . ?
H9B C9 H9C 109.5 . . ?
N2 C10 H10A 109.5 . . ?
N2 C10 H10B 109.5 . . ?
H10A C10 H10B 109.5 . . ?
N2 C10 H10C 109.5 . . ?
H10A C10 H10C 109.5 . . ?
H10B C10 H10C 109.5 . . ?
O7 N3 O6 120.7(3) . . ?
O7 N3 O5 119.8(3) . . ?
O6 N3 O5 119.5(2) . . ?
N3 O5 Ag3 102.41(18) . 1_554 ?
N3 O5 Ag2 118.50(19) . . ?
Ag3 O5 Ag2 130.52(10) 1_554 . ?
N3 O6 Ag3 106.06(18) . . ?
O10 N4 O8 121.3(3) . . ?
O10 N4 O9 119.8(3) . . ?
O8 N4 O9 118.9(3) . . ?
N4 O9 Ag3 101.41(18) . . ?
O12 N5 O13 121.0(3) . . ?
O12 N5 O11 118.7(3) . . ?
O13 N5 O11 120.3(3) . . ?
N5 O11 Ag3 98.25(19) . . ?

loop_
_geom_bond_atom_site_label_1
_geom_bond_atom_site_label_2
_geom_bond_distance
_geom_bond_site_symmetry_2
_geom_bond_publ_flag
Ag1 O3 2.195(2) . ?
Ag1 O2 2.283(2) . ?
Ag1 O4 2.450(2) 1_556 ?
Ag1 Ag2 2.8678(3) . ?
Ag1 Ag1 2.9917(5) 2_665 ?
Ag2 O1 2.207(2) . ?
Ag2 O4 2.329(2) . ?
Ag2 O2 2.413(2) 1_554 ?
Ag2 O5 2.588(2) . ?
Ag2 Ag2 2.9074(5) 2_665 ?
Ag3 O9 2.451(2) . ?
Ag3 O6 2.452(3) . ?
Ag3 O5 2.472(2) 1_556 ?
Ag3 O11 2.559(3) . ?
O1 C1 1.245(3) . ?
O2 C1 1.266(3) . ?
C1 C2 1.515(4) . ?
C2 N1 1.505(3) . ?
C2 H2A 0.9900 . ?
C2 H2B 0.9900 . ?
N1 C3 1.500(4) . ?
N1 C4 1.503(4) . ?
N1 C5 1.509(3) . ?
C3 H3A 0.9800 . ?
C3 H3B 0.9800 . ?
C3 H3C 0.9800 . ?
C4 H4A 0.9800 . ?
C4 H4B 0.9800 . ?
C4 H4C 0.9800 . ?
C5 H5A 0.9800 . ?
C5 H5B 0.9800 . ?
C5 H5C 0.9800 . ?
O3 C6 1.238(4) . ?
O4 C6 1.258(3) . ?
C6 C7 1.535(4) . ?
C7 N2 1.503(3) . ?
C7 H7A 0.9900 . ?
C7 H7B 0.9900 . ?
N2 C8 1.500(4) . ?
N2 C10 1.502(4) . ?
N2 C9 1.507(4) . ?
C8 H8A 0.9800 . ?
C8 H8B 0.9800 . ?
C8 H8C 0.9800 . ?
C9 H9A 0.9800 . ?
C9 H9B 0.9800 . ?
C9 H9C 0.9800 . ?
C10 H10A 0.9800 . ?
C10 H10B 0.9800 . ?
C10 H10C 0.9800 . ?
N3 O7 1.241(3) . ?
N3 O6 1.254(4) . ?
N3 O5 1.263(4) . ?
N4 O10 1.236(3) . ?
N4 O8 1.245(3) . ?
N4 O9 1.263(3) . ?
N5 O12 1.241(3) . ?
N5 O13 1.246(4) . ?
N5 O11 1.247(4) . ?

loop_
_geom_hbond_atom_site_label_D
_geom_hbond_atom_site_label_H
_geom_hbond_atom_site_label_A
_geom_hbond_distance_DH
_geom_hbond_distance_HA
_geom_hbond_distance_DA
_geom_hbond_angle_DHA
_geom_hbond_site_symmetry_A
_geom_hbond_publ_flag
C2 H2B O11 0.99 2.42 3.343(4) 155 . yes
C3 H3B O1 0.98 2.34 2.973(4) 121 . yes
C4 H4A O9 0.98 2.36 3.259(4) 153 4_466 yes
C4 H4C O1 0.98 2.32 2.931(4) 120 . yes
C5 H5B O12 0.98 2.35 3.268(4) 155 4_467 yes
C7 H7B O8 0.99 2.58 3.453(4) 147 1_554 yes
C8 H8A O10 0.98 2.43 3.327(4) 152 2_765 yes
C8 H8B N5 0.98 2.59 3.556(4) 170 3_646 yes
C8 H8C O3 0.98 2.28 2.920(4) 122 . yes
C9 H9A O3 0.98 2.35 2.977(4) 121 . yes
C9 H9A O8 0.98 2.49 3.089(4) 119 . yes
C9 H9B O8 0.98 2.50 3.386(4) 150 1_554 yes
C9 H9C O10 0.98 2.54 3.402(4) 147 2_765 yes
C10 H10B O8 0.98 2.60 3.461(4) 147 1_554 yes
C10 H10C O13 0.98 2.38 3.279(4) 153 3_646 yes

loop_
_geom_torsion_atom_site_label_1
_geom_torsion_atom_site_label_2
_geom_torsion_atom_site_label_3
_geom_torsion_atom_site_label_4
_geom_torsion
_geom_torsion_site_symmetry_1
_geom_torsion_site_symmetry_2
_geom_torsion_site_symmetry_3
_geom_torsion_site_symmetry_4
_geom_torsion_publ_flag
Ag2 O1 C1 O2 -17.9(4) . . . . ?
Ag2 O1 C1 C2 162.20(19) . . . . ?
Ag1 O2 C1 O1 32.1(4) . . . . ?
Ag2 O2 C1 O1 176.5(2) 1_556 . . . ?
Ag1 O2 C1 C2 -148.06(18) . . . . ?
Ag2 O2 C1 C2 -3.7(4) 1_556 . . . ?
O1 C1 C2 N1 -3.5(4) . . . . ?
O2 C1 C2 N1 176.6(2) . . . . ?
C1 C2 N1 C3 -61.4(3) . . . . ?
C1 C2 N1 C4 62.2(3) . . . . ?
C1 C2 N1 C5 -179.8(2) . . . . ?
Ag1 O3 C6 O4 -14.5(4) . . . . ?
Ag1 O3 C6 C7 166.33(19) . . . . ?
Ag2 O4 C6 O3 35.3(4) . . . . ?
Ag1 O4 C6 O3 170.2(2) 1_554 . . . ?
Ag2 O4 C6 C7 -145.52(19) . . . . ?
Ag1 O4 C6 C7 -10.6(4) 1_554 . . . ?
O3 C6 C7 N2 -10.7(4) . . . . ?
O4 C6 C7 N2 170.0(2) . . . . ?
C6 C7 N2 C8 64.3(3) . . . . ?
C6 C7 N2 C10 -176.3(2) . . . . ?
C6 C7 N2 C9 -59.0(3) . . . . ?
O7 N3 O5 Ag3 -9.8(3) . . . 1_554 ?
O6 N3 O5 Ag3 170.5(2) . . . 1_554 ?
O7 N3 O5 Ag2 -161.0(2) . . . . ?
O6 N3 O5 Ag2 19.3(4) . . . . ?
O7 N3 O6 Ag3 -4.1(3) . . . . ?
O5 N3 O6 Ag3 175.6(2) . . . . ?
O10 N4 O9 Ag3 152.5(2) . . . . ?
O8 N4 O9 Ag3 -27.1(3) . . . . ?
O12 N5 O11 Ag3 21.2(3) . . . . ?
O13 N5 O11 Ag3 -158.6(2) . . . . ?
